data_4347825
loop_
_publ_author_name
'Halis, Selda'
'Inge, A. Ken'
'Dehning, Niklas'
'Weyrich, Thomas'
'Reinsch, Helge'
'Stock, Norbert'

_publ_section_title
;
 Dihydroxybenzoquinone as Linker for the Synthesis of Permanently Porous
 Aluminum Metal-Organic Frameworks.
;
_journal_issue 15
_journal_name_full 'Inorganic chemistry'
_journal_page_first 7425
_journal_page_last 7431
_journal_paper_doi 10.1021/acs.inorgchem.6b00661
_journal_volume 55
_journal_year 2016
_chemical_formula_sum 'C34.78 Al2 Cl6 N5.59 O17.59'
_chemical_formula_weight 1044.21
_chemical_name_mineral CAU-20-Cl2
_space_group_IT_number 193
_space_group_name_Hall '-P 6c 2'
_space_group_name_H-M_alt 'P 63/m c m'
_symmetry_cell_setting hexagonal
_symmetry_space_group_name_H-M 'P 63/m c m'
_cell_angle_alpha 90
_cell_angle_beta 90
_cell_angle_gamma 120
_cell_formula_units_Z 2
_cell_length_a 13.13487(84)
_cell_length_b 13.13487(84)
_cell_length_c 17.4947(11)
_cell_measurement_temperature 300
_cell_measurement_theta_max 44.385
_cell_measurement_theta_min 2.500
_cell_volume 2613.9(3)
_diffrn_ambient_temperature 300
_diffrn_measured_fraction_theta_full 1.0
_diffrn_measurement_device_type 'STOE STADI P diffractometer'
_diffrn_radiation_wavelength 1.5406
_exptl_crystal_description powder
_cod_data_source_file ic6b00661_si_003.cif
_cod_data_source_block CAU-20-Cl2
_cod_original_cell_volume 2613.89(37)
_cod_original_sg_symbol_H-M P63/mcm
_cod_database_code 4347825

loop_
_symmetry_equiv_pos_as_xyz
'-x, -x+y, -z+1/2'
'-x, -x+y, z'
'-x, -y, -z'
'-x, -y, z+1/2'
'-x+y, -x, -z+1/2'
'-x+y, -x, z'
'-x+y, y, -z'
'-x+y, y, z+1/2'
'-y, -x, -z'
'-y, -x, z+1/2'
'-y, x-y, -z+1/2'
'-y, x-y, z'
'y, -x+y, -z'
'y, -x+y, z+1/2'
'y, x, -z+1/2'
'y, x, z'
'x-y, -y, -z+1/2'
'x-y, -y, z'
'x-y, x, -z'
'x-y, x, z+1/2'
'x, y, -z+1/2'
'x, y, z'
'x, x-y, -z'
'x, x-y, z+1/2'

loop_
_atom_site_label
_atom_site_type_symbol
_atom_site_symmetry_multiplicity
_atom_site_fract_x
_atom_site_fract_y
_atom_site_fract_z
_atom_site_occupancy
_atom_site_B_iso_or_equiv
C1 C 0 0.52204(27) 0.10587(23) 0.96847(25) 1 3.00(27)
C2 C 0 0.55028(38) 0 1.07186(30) 1 3.00(27)
O1 O 0 0.64847(33) 0.19532(31) 1.06595(32) 1 4.31(21)
Cl1 Cl 0 0.62765(21) 0 1.15109(18) 1 5.00(14)
Al1 Al 0 0.6666667 0.3333333 1 1 2.00(23)
N1 N 0 -0.579043 -0.87354 -0.755763 0.2151(23) 5.00(53)
C3 C 0 -0.635879 -0.948078 -0.679608 0.2151(23) 5.00(53)
C4 C 0 -0.445236 -0.769084 -0.755641 0.2151(23) 5.00(53)
C5 C 0 -0.656013 -0.903458 -0.832041 0.2151(23) 5.00(53)
O2 O 0 -0.756368 -0.9818 -0.832133 0.2151(23) 5.00(53)
N2 N 0 0.08250567 0.232484 0.413509 0.2510(33) 5.00(53)
C6 C 0 0.08385955 0.1674 0.33653 0.2510(33) 5.00(53)
C7 C 0 0.1821917 0.26534 0.476759 0.2510(33) 5.00(53)
C8 C 0 -0.01853425 0.264712 0.42724 0.2510(33) 5.00(53)
O3 O 0 -0.09329878 0.24007 0.379803 0.2510(33) 5.00(53)
